data_2006196
loop_
_publ_author_name
'Cotton, F. Albert'
'Daniels, Lee M.'
'Liu, Jian'
'Ren, Tong'

_publ_section_title
;
 Tetrakis(\m-2-biphenylcarboxylato-<i>O</i>:<i>O</i>')bis[chlororhenium(III)]
 Bis(dichloromethane) Solvate
;
_journal_issue 6
_journal_name_full 'Acta Crystallographica Section C'
_journal_page_first 714
_journal_page_last 716
_journal_paper_doi 10.1107/S0108270197001480
_journal_volume 53
_journal_year 1997
_chemical_formula_iupac '[Re2 Cl2 (C13 H9 O2)4], 2CH2 Cl2'
_chemical_formula_moiety 'Re2Cl2(O2C13H9)4, 2(CH2Cl2)'
_chemical_formula_structural 'Re2Cl2(O2CPhPh)4, 2(CH2Cl2)'
_chemical_formula_sum 'C54 H40 Cl6 O8 Re2'
_chemical_formula_weight 1401.96
_chemical_name_common
;
Dichloro-tetrabiphenylcarboxylate-dirhenium
;
_chemical_name_systematic
;
Dichloro tetrakis(\m~2~-2-biphenylcarboxylato) dirhenium(III) -
dichloromethane solvate
;
_space_group_IT_number 2
_symmetry_cell_setting triclinic
_symmetry_space_group_name_Hall '-P 1'
_symmetry_space_group_name_H-M 'P -1'
_audit_creation_method SHELXL
_cell_angle_alpha 76.13(2)
_cell_angle_beta 89.66(3)
_cell_angle_gamma 65.21(2)
_cell_formula_units_Z 1
_cell_length_a 11.364(3)
_cell_length_b 11.372(3)
_cell_length_c 11.668(4)
_cell_measurement_reflns_used 25
_cell_measurement_temperature 293(2)
_cell_measurement_theta_max 31.0
_cell_measurement_theta_min 28.5
_cell_volume 1321.3(7)
_computing_cell_refinement 'MSC/AFC Diffractometer Control Software'
_computing_data_collection
;
MSC/AFC Diffractometer Control Software (Molecular Structure Corporation,
1989)
;
_computing_data_reduction 'TEXSAN (Molecular Structure Corporation, 1985)'
_computing_molecular_graphics 'XP (Siemens, 1994)'
_computing_publication_material SHELXL93
_computing_structure_refinement 'SHELXL93 (Sheldrick, 1993)'
_computing_structure_solution 'SHELXS86 (Sheldrick, 1990)'
_diffrn_ambient_temperature 293(2)
_diffrn_measurement_device 'Rigaku AFC-5R'
_diffrn_measurement_method \w/2\q
_diffrn_radiation_monochromator graphite
_diffrn_radiation_source 'rotating anode'
_diffrn_radiation_type CuK\a
_diffrn_radiation_wavelength 1.54184
_diffrn_reflns_av_R_equivalents 0.0000
_diffrn_reflns_av_sigmaI/netI 0.0150
_diffrn_reflns_limit_h_max 12
_diffrn_reflns_limit_h_min -12
_diffrn_reflns_limit_k_max 12
_diffrn_reflns_limit_k_min -11
_diffrn_reflns_limit_l_max 12
_diffrn_reflns_limit_l_min 0
_diffrn_reflns_number 3561
_diffrn_reflns_theta_max 57
_diffrn_reflns_theta_min 3.93
_diffrn_standards_decay_% 0
_diffrn_standards_interval_count 250
_diffrn_standards_number 3
_exptl_absorpt_coefficient_mu 12.045
_exptl_absorpt_correction_T_max 0.90
_exptl_absorpt_correction_T_min 0.77
_exptl_absorpt_correction_type 'empirical via \y scan (North, Phillips & Mathews, 1968)'
_exptl_crystal_colour red
_exptl_crystal_density_diffrn 1.762
_exptl_crystal_density_meas ?
_exptl_crystal_description column
_exptl_crystal_F_000 680
_exptl_crystal_size_max 0.30
_exptl_crystal_size_mid 0.25
_exptl_crystal_size_min 0.20
_refine_diff_density_max 0.764
_refine_diff_density_min -1.881
_refine_ls_extinction_method none
_refine_ls_goodness_of_fit_all 1.079
_refine_ls_goodness_of_fit_obs 1.091
_refine_ls_hydrogen_treatment 'H atoms: see below'
_refine_ls_matrix_type full
_refine_ls_number_parameters 316
_refine_ls_number_reflns 3561
_refine_ls_number_restraints 0
_refine_ls_restrained_S_all 1.079
_refine_ls_restrained_S_obs 1.091
_refine_ls_R_factor_all 0.0338
_refine_ls_R_factor_obs .0314
_refine_ls_shift/esd_max 0.002
_refine_ls_shift/esd_mean 0.000
_refine_ls_structure_factor_coef Fsqd
_refine_ls_weighting_details 'w = 1/[\s^2^(Fo^2^)+(0.0524P)^2^+4.3865P] where P = (Fo^2^+2Fc^2^)/3'
_refine_ls_weighting_scheme calc
_refine_ls_wR_factor_all 0.0842
_refine_ls_wR_factor_obs .0826
_reflns_number_observed 3370
_reflns_number_total 3561
_reflns_observed_criterion >2sigma(I)
_cod_data_source_file bs1024.cif
_cod_data_source_block re2biphoac4
_cod_depositor_comments
;
The following automatic conversions were performed:

'_exptl_crystal_density_meas' value 'not measured' was changed to '?'
- the value is perceived as not measured.

Automatic conversion script
Id: cif_fix_values 3008 2015-01-20 13:52:24Z robertas 

The following automatic conversions were performed:

'_refine_ls_weighting_scheme' value 'calc w =
1/[\s^2^(Fo^2^)+(0.0524P)^2^+4.3865P] where P = (Fo^2^+2Fc^2^)/3' was
changed to 'calc'. New tag '_refine_ls_weighting_details' was
created. The value of the new tag was set to 'w =
1/[\s^2^(Fo^2^)+(0.0524P)^2^+4.3865P] where P = (Fo^2^+2Fc^2^)/3'.

Automatic conversion script
Id: cif_fix_values 3143 2015-03-26 13:38:13Z robertas 
;
_cod_original_cell_volume 1321.3(6)
_cod_database_code 2006196

loop_
_symmetry_equiv_pos_as_xyz
'x, y, z'
'-x, -y, -z'

loop_
_atom_site_aniso_label
_atom_site_aniso_U_11
_atom_site_aniso_U_22
_atom_site_aniso_U_33
_atom_site_aniso_U_12
_atom_site_aniso_U_13
_atom_site_aniso_U_23
Re .0183(2) .0204(2) .0401(2) -.01016(12) .00621(11) -.01529(11)
Cl1 .0586(11) .0597(11) .0646(11) -.0402(9) .0270(9) -.0193(9)
O1 .031(2) .027(2) .052(2) -.017(2) .013(2) -.018(2)
O2 .028(2) .025(2) .046(2) -.012(2) .012(2) -.015(2)
O3 .023(2) .033(2) .047(2) -.013(2) .003(2) -.015(2)
O4 .024(2) .034(2) .044(2) -.016(2) .002(2) -.013(2)
C1 .025(3) .030(3) .048(3) -.015(3) .006(3) -.019(3)
C2 .043(4) .025(3) .047(3) -.018(3) .013(3) -.020(3)
C3 .063(5) .044(4) .064(4) -.036(4) .023(4) -.031(3)
C4 .081(6) .045(4) .077(5) -.046(4) .023(4) -.035(4)
C5 .087(6) .043(4) .076(5) -.031(4) .023(5) -.042(4)
C6 .060(5) .041(4) .081(5) -.019(4) .025(4) -.040(4)
C7 .047(4) .029(3) .051(4) -.014(3) .008(3) -.020(3)
C8 .029(3) .030(3) .072(5) -.007(3) .012(3) -.026(3)
C9 .060(5) .051(5) .078(6) -.021(4) .000(4) -.024(4)
C10 .066(6) .070(6) .121(8) -.032(5) -.015(6) -.041(6)
C11 .056(6) .065(6) .158(11) -.039(5) .026(6) -.042(7)
C12 .084(7) .106(8) .103(8) -.066(7) .031(6) -.038(6)
C13 .074(6) .083(6) .082(6) -.052(5) .029(5) -.039(5)
C14 .024(3) .029(3) .045(4) -.010(3) .005(3) -.023(3)
C15 .023(3) .036(3) .053(4) -.008(3) .002(3) -.022(3)
C16 .029(3) .051(4) .074(5) -.019(3) .004(3) -.026(4)
C17 .028(4) .061(5) .096(6) -.018(3) -.006(4) -.039(5)
C18 .030(4) .068(5) .094(6) -.008(4) -.018(4) -.039(5)
C19 .040(4) .051(4) .058(4) -.004(3) -.010(3) -.019(4)
C20 .025(3) .042(4) .055(4) -.004(3) -.002(3) -.024(3)
C21 .032(4) .043(4) .056(4) -.007(3) -.007(3) -.001(3)
C22 .058(5) .126(9) .075(6) -.050(6) .009(5) -.020(6)
C23 .075(7) .156(13) .094(8) -.065(9) .014(6) .005(8)
C24 .058(6) .078(7) .159(12) -.037(6) -.004(7) .019(8)
C25 .072(7) .051(5) .177(12) -.032(5) .012(7) -.035(6)
C26 .060(5) .051(5) .098(7) -.024(4) .015(5) -.026(5)
C101 .135(11) .168(14) .102(9) -.087(11) -.004(8) -.038(9)
Cl2 .173(4) .303(7) .191(4) -.168(5) .071(4) -.126(5)
Cl3 .145(3) .300(6) .109(3) -.102(4) -.008(2) -.060(3)

loop_
_atom_site_label
_atom_site_fract_x
_atom_site_fract_y
_atom_site_fract_z
_atom_site_U_iso_or_equiv
_atom_site_thermal_displace_type
_atom_site_calc_flag
_atom_site_refinement_flags
_atom_site_occupancy
_atom_site_disorder_group
_atom_site_type_symbol
Re .04739(2) .54614(2) -.06947(2) .02423(12) Uani d . 1 . Re
Cl1 .1474(2) .6495(2) -.2284(2) .0553(4) Uani d . 1 . Cl
O1 -.0223(4) .7138(4) -.0120(4) .0340(9) Uani d . 1 . O
O2 -.1164(4) .6219(4) .1258(4) .0315(9) Uani d . 1 . O
O3 -.1172(4) .6240(4) -.1816(4) .0328(9) Uani d . 1 . O
O4 -.2108(4) .5316(4) -.0438(4) .0320(9) Uani d . 1 . O
C1 -.0927(5) .7205(6) .0759(5) .0316(13) Uani d . 1 . C
C2 -.1428(6) .8433(6) .1164(5) .0353(14) Uani d . 1 . C
C3 -.0657(7) .9124(7) .1082(6) .049(2) Uani d . 1 . C
H3A .0105(7) .8845(7) .0714(6) .059 Uiso calc R 1 . H
C4 -.1015(8) 1.0220(7) .1544(7) .057(2) Uani d . 1 . C
H4A -.0488(8) 1.0668(7) .1505(7) .069 Uiso calc R 1 . H
C5 -.2161(9) 1.0646(7) .2064(7) .062(2) Uani d . 1 . C
H5A -.2410(9) 1.1384(7) .2377(7) .075 Uiso calc R 1 . H
C6 -.2935(8) .9979(7) .2120(7) .057(2) Uani d . 1 . C
H6A -.3707(8) 1.0283(7) .2469(7) .069 Uiso calc R 1 . H
C7 -.2607(6) .8876(6) .1677(6) .041(2) Uani d . 1 . C
C8 -.3529(6) .8255(6) .1706(7) .043(2) Uani d . 1 . C
C9 -.4075(8) .8234(8) .0656(8) .062(2) Uani d . 1 . C
H9A -.3833(8) .8565(8) -.0070(8) .075 Uiso calc R 1 . H
C10 -.4994(9) .7708(9) .0702(10) .081(3) Uani d . 1 . C
H10A -.5369(9) .7694(9) .0002(10) .097 Uiso calc R 1 . H
C11 -.5343(9) .7214(10) .1770(12) .086(3) Uani d . 1 . C
H11A -.5959(9) .6873(10) .1788(12) .104 Uiso calc R 1 . H
C12 -.4809(10) .7216(11) .2793(10) .086(3) Uani d . 1 . C
H12A -.5035(10) .6862(11) .3518(10) .104 Uiso calc R 1 . H
C13 -.3916(9) .7756(9) .2748(8) .069(2) Uani d . 1 . C
H13A -.3566(9) .7780(9) .3455(8) .083 Uiso calc R 1 . H
C14 -.2158(5) .6038(6) -.1474(5) .0305(13) Uani d . 1 . C
C15 -.3350(6) .6598(6) -.2291(6) .0366(14) Uani d . 1 . C
C16 -.4187(6) .5968(7) -.2051(7) .049(2) Uani d . 1 . C
H16A -.4008(6) .5277(7) -.1365(7) .058 Uiso calc R 1 . H
C17 -.5269(7) .6369(8) -.2824(8) .059(2) Uani d . 1 . C
H17A -.5824(7) .5951(8) -.2663(8) .070 Uiso calc R 1 . H
C18 -.5530(7) .7378(9) -.3828(8) .065(2) Uani d . 1 . C
H18A -.6255(7) .7636(9) -.4358(8) .078 Uiso calc R 1 . H
C19 -.4726(7) .8024(8) -.4067(7) .054(2) Uani d . 1 . C
H19A -.4921(7) .8711(8) -.4758(7) .065 Uiso calc R 1 . H
C20 -.3635(6) .7666(7) -.3296(6) .042(2) Uani d . 1 . C
C21 -.2865(6) .8467(7) -.3547(6) .049(2) Uani d . 1 . C
C22 -.2138(9) .8428(12) -.4500(8) .083(3) Uani d . 1 . C
H22A -.2112(9) .7884(12) -.4990(8) .100 Uiso calc R 1 . H
C23 -.1457(11) .9190(16) -.4723(11) .111(4) Uani d . 1 . C
H23A -.0968(11) .9155(16) -.5366(11) .133 Uiso calc R 1 . H
C24 -.1480(10) .9989(12) -.4032(14) .105(4) Uani d . 1 . C
H24A -.1022(10) 1.0511(12) -.4210(14) .126 Uiso calc R 1 . H
C25 -.2185(10) 1.0038(9) -.3054(13) .098(4) Uani d . 1 . C
H25A -.2182(10) 1.0563(9) -.2554(13) .117 Uiso calc R 1 . H
C26 -.2894(8) .9281(8) -.2843(9) .068(2) Uani d . 1 . C
H26A -.3399(8) .9328(8) -.2210(9) .082 Uiso calc R 1 . H
C101 -.8435(14) .5755(16) -.5124(11) .127(5) Uani d . 1 . C
H10B -.8881(14) .6392(16) -.4665(11) .152 Uiso calc R 1 . H
H10C -.8174(14) .4863(16) -.4603(11) .152 Uiso calc R 1 . H
Cl2 -.7113(5) .5923(7) -.5506(5) .188(2) Uani d . 1 . Cl
Cl3 -.9528(4) .5979(6) -.6249(4) .180(2) Uani d . 1 . Cl

loop_
_atom_type_symbol
_atom_type_description
_atom_type_scat_dispersion_real
_atom_type_scat_dispersion_imag
_atom_type_scat_source
C C 0.0181 0.0091 'International Tables Vol C Tables 4.2.6.8 and 6.1.1.4'
H H 0.0000 0.0000 'International Tables Vol C Tables 4.2.6.8 and 6.1.1.4'
O O 0.0492 0.0322 'International Tables Vol C Tables 4.2.6.8 and 6.1.1.4'
Cl Cl 0.3639 0.7018 'International Tables Vol C Tables 4.2.6.8 and 6.1.1.4'
Re Re -5.2083 5.8923 'International Tables Vol C Tables 4.2.6.8 and 6.1.1.4'

loop_
_geom_angle_atom_site_label_1
_geom_angle_atom_site_label_2
_geom_angle_atom_site_label_3
_geom_angle_site_symmetry_1
_geom_angle_site_symmetry_3
_geom_angle
_geom_angle_publ_flag
Re Re Cl1 2_565 . 178.23(5) y
O2 Re Re 2_565 2_565 89.39(11) y
O1 Re Re . 2_565 90.17(11) y
O4 Re Re 2_565 2_565 90.20(11) y
O3 Re Re . 2_565 89.35(12) y
O2 Re O1 2_565 . 179.56(14) y
O2 Re O4 2_565 2_565 89.5(2) y
O1 Re O4 . 2_565 90.4(2) y
O2 Re O3 2_565 . 90.7(2) y
O1 Re O3 . . 89.3(2) y
O4 Re O3 2_565 . 179.49(14) y
O2 Re Cl1 2_565 . 90.11(12) y
O1 Re Cl1 . . 90.33(12) y
O4 Re Cl1 2_565 . 91.50(12) y
O3 Re Cl1 . . 88.95(12) y
C1 O1 Re . . 119.3(3) ?
C1 O2 Re . 2_565 120.9(4) ?
C14 O3 Re . . 120.1(4) ?
C14 O4 Re . 2_565 119.5(3) ?
O2 C1 O1 . . 120.2(5) ?
O2 C1 C2 . . 121.2(5) ?
O1 C1 C2 . . 118.6(5) ?
C3 C2 C7 . . 120.3(5) ?
C3 C2 C1 . . 117.4(5) ?
C7 C2 C1 . . 122.2(5) ?
C4 C3 C2 . . 120.4(7) ?
C5 C4 C3 . . 119.5(7) ?
C6 C5 C4 . . 120.0(6) ?
C5 C6 C7 . . 122.3(7) ?
C6 C7 C2 . . 117.5(6) ?
C6 C7 C8 . . 119.2(6) ?
C2 C7 C8 . . 123.2(5) ?
C13 C8 C9 . . 118.1(7) ?
C13 C8 C7 . . 121.7(7) ?
C9 C8 C7 . . 120.1(7) ?
C8 C9 C10 . . 119.1(9) ?
C11 C10 C9 . . 120.4(9) ?
C12 C11 C10 . . 120.9(9) ?
C11 C12 C13 . . 118.7(10) ?
C8 C13 C12 . . 122.7(9) ?
O4 C14 O3 . . 120.8(5) ?
O4 C14 C15 . . 119.1(5) ?
O3 C14 C15 . . 120.0(6) ?
C20 C15 C16 . . 120.3(6) ?
C20 C15 C14 . . 122.8(6) ?
C16 C15 C14 . . 116.8(6) ?
C17 C16 C15 . . 120.2(7) ?
C18 C17 C16 . . 119.9(7) ?
C17 C18 C19 . . 120.7(7) ?
C18 C19 C20 . . 121.3(8) ?
C19 C20 C15 . . 117.6(7) ?
C19 C20 C21 . . 119.0(7) ?
C15 C20 C21 . . 123.3(6) ?
C26 C21 C22 . . 118.9(8) ?
C26 C21 C20 . . 120.0(7) ?
C22 C21 C20 . . 121.1(8) ?
C23 C22 C21 . . 119.9(11) ?
C24 C23 C22 . . 121.4(12) ?
C23 C24 C25 . . 120.2(10) ?
C24 C25 C26 . . 118.2(11) ?
C21 C26 C25 . . 121.3(10) ?
Cl2 C101 Cl3 . . 116.9(8) ?

loop_
_geom_bond_atom_site_label_1
_geom_bond_atom_site_label_2
_geom_bond_site_symmetry_2
_geom_bond_distance
_geom_bond_publ_flag
Re Re 2_565 2.2363(7) y
Re Cl1 . 2.482(2) y
Re O1 . 2.013(4) y
Re O2 2_565 2.009(4) y
Re O3 . 2.019(4) y
Re O4 2_565 2.017(4) y
O1 C1 . 1.294(7) y
O2 C1 . 1.268(7) y
O3 C14 . 1.279(7) y
O4 C14 . 1.275(7) y
C1 C2 . 1.465(8) ?
C2 C3 . 1.391(9) ?
C2 C7 . 1.405(9) ?
C3 C4 . 1.380(9) ?
C4 C5 . 1.379(11) ?
C5 C6 . 1.374(11) ?
C6 C7 . 1.376(9) ?
C7 C8 . 1.486(9) ?
C8 C13 . 1.365(11) ?
C8 C9 . 1.387(11) ?
C9 C10 . 1.400(12) ?
C10 C11 . 1.368(15) ?
C11 C12 . 1.343(15) ?
C12 C13 . 1.384(12) ?
C14 C15 . 1.466(8) ?
C15 C20 . 1.396(9) ?
C15 C16 . 1.404(9) ?
C16 C17 . 1.371(10) ?
C17 C18 . 1.361(12) ?
C18 C19 . 1.382(11) ?
C19 C20 . 1.388(9) ?
C20 C21 . 1.491(10) ?
C21 C26 . 1.368(11) ?
C21 C22 . 1.378(12) ?
C22 C23 . 1.37(2) ?
C23 C24 . 1.35(2) ?
C24 C25 . 1.39(2) ?
C25 C26 . 1.389(12) ?
C101 Cl2 . 1.638(13) ?
C101 Cl3 . 1.710(12) ?

loop_
_geom_torsion_atom_site_label_1
_geom_torsion_atom_site_label_2
_geom_torsion_atom_site_label_3
_geom_torsion_atom_site_label_4
_geom_torsion_site_symmetry_3
_geom_torsion
O1 Re Re O2 2_565 0.03(15)
O3 Re Re O4 2_565 0.24(14)
